data_7241640
loop_
_publ_author_name
'Palai, Bibhuti Bhusana'
'Sharma, Nagendra K.'

_publ_section_title
;
 N-Arylated peptide: troponyl residue influences the structure and
 conformation of N-troponylated-(di/tri)-peptides
;
_journal_issue 1
_journal_name_full CrystEngComm
_journal_page_first 131
_journal_page_last 139
_journal_paper_doi 10.1039/D0CE01386B
_journal_volume 23
_journal_year 2021
_chemical_formula_moiety '2(C20 H22 N2 O4)'
_chemical_formula_sum 'C40 H44 N4 O8'
_chemical_formula_weight 708.79
_space_group_crystal_system triclinic
_space_group_IT_number 2
_space_group_name_Hall '-P 1'
_space_group_name_H-M_alt 'P -1'
_atom_sites_solution_hydrogens geom
_atom_sites_solution_primary dual
_audit_creation_date 2019-01-07
_audit_creation_method
;
Olex2 1.2-ac3
(compiled 2017.02.24 svn.r3390 for Rigaku Oxford Diffraction, GUI svn.r5318)
;
_audit_update_record
;
2019-01-07 deposited with the CCDC.	2020-11-12 downloaded from the CCDC.
;
_cell_angle_alpha 72.921(3)
_cell_angle_beta 79.751(3)
_cell_angle_gamma 68.981(3)
_cell_formula_units_Z 1
_cell_length_a 9.5709(3)
_cell_length_b 9.7281(3)
_cell_length_c 11.5654(3)
_cell_measurement_reflns_used 4851
_cell_measurement_temperature 293(2)
_cell_measurement_theta_max 76.0220
_cell_measurement_theta_min 3.9800
_cell_volume 957.65(5)
_computing_cell_refinement 'CrysAlisPro 1.171.39.38a (Rigaku OD, 2017)'
_computing_data_collection 'CrysAlisPro 1.171.39.38a (Rigaku OD, 2017)'
_computing_data_reduction 'CrysAlisPro 1.171.39.38a (Rigaku OD, 2017)'
_computing_molecular_graphics 'Olex2 (Dolomanov et al., 2009)'
_computing_publication_material 'Olex2 (Dolomanov et al., 2009)'
_computing_structure_refinement 'ShelXL (Sheldrick, 2015)'
_computing_structure_solution 'ShelXT (Sheldrick, 2015)'
_diffrn_ambient_temperature 293(2)
_diffrn_detector 'CCD plate'
_diffrn_detector_type 'Pilatus 200K'
_diffrn_measured_fraction_theta_full 0.989
_diffrn_measured_fraction_theta_max 0.983
_diffrn_measurement_details
;
List of Runs (angles in degrees, time in seconds):

  # Type    Start    End  Width  t~exp~   \w     \q     \k     \f   Frames
#--------------------------------------------------------------------------
  1  \w    -63.00  27.00   0.50    2.00    --  -38.50  80.00-118.00  180
  2  \w    100.00 172.00   0.50    8.00    --  106.38  80.00-118.00  144
  3  \w     41.00 131.00   0.50    8.00    --  106.38 -80.00 118.00  180
  4  \w    -42.00  28.00   0.50    2.00    --  -38.50  37.00  90.00  140
  5  \w    -42.00  28.00   0.50    2.00    --  -38.50  37.00 150.00  140
  6  \w      2.00  85.00   0.50    2.00    --   49.31 -99.00 -90.00  166
  7  \w     38.00 112.00   0.50    2.00    --   49.31  57.00  30.00  148
  8  \w    -16.00  74.00   0.50    2.00    --   49.31 -80.00 118.00  180
  9  \w    -13.00  61.00   0.50    2.00    --   49.31 -57.00 -60.00  148
 10  \w    -17.00  53.00   0.50    2.00    --   49.31 -37.00-180.00  140
 11  \w     42.00 111.00   0.50    8.00    --  106.38 -45.00  90.00  138
 12  \w     98.00 175.00   0.50    8.00    --  106.38  15.00  90.00  154
 13  \w     98.00 175.00   0.50    8.00    --  106.38  15.00   0.00  154
 14  \w     38.00 109.00   0.50    8.00    --  106.38 -94.00  90.00  142
 15  \w    102.00 171.00   0.50    8.00    --  106.38  45.00  30.00  138
 16  \w     38.00 115.00   0.50    8.00    --  106.38 -15.00-120.00  154
 17  \w     42.00 122.00   0.50    8.00    --  106.38-125.00 150.00  160
 18  \w     93.00 169.00   0.50    8.00    --  106.38  61.00   0.00  152
 19  \w     44.00 120.00   0.50    8.00    --  106.38 -61.00-180.00  152
 20  \w     42.00 130.00   0.50    8.00    --  106.38 -77.00 -90.00  176
 21  \w     38.00 109.00   0.50    8.00    --  106.38 -94.00 -90.00  142
 22  \w     44.00 120.00   0.50    8.00    --  106.38 -61.00 -90.00  152
 23  \w     42.00 122.00   0.50    8.00    --  106.38-125.00-150.00  160
 24  \w     44.00 120.00   0.50    8.00    --  106.38 -61.00 -30.00  152
 25  \w     83.00 171.00   0.50    8.00    --  106.38  77.00  30.00  176
 26  \w    103.00 175.00   0.50    8.00    --  106.38  30.00 120.00  144
 27  \w     38.00 109.00   0.50    8.00    --  106.38 -94.00  30.00  142
 28  \w     26.00 114.00   0.50    2.00    --   49.31  77.00-150.00  176
 29  \w     38.00 112.00   0.50    2.00    --   49.31  57.00 120.00  148
 30  \w     26.00  82.00   0.50    2.00    --   49.31  77.00 150.00  112
 31  \w     26.00 114.00   0.50    2.00    --   49.31  77.00 -60.00  176
;
_diffrn_measurement_device 'four-circle diffractometer'
_diffrn_measurement_device_type 'SuperNova, Dual, Cu at home/near, Pilatus 200K'
_diffrn_measurement_method '\w scans'
_diffrn_orient_matrix_type 'CrysAlisPro convention (1999,Acta A55,543-557)'
_diffrn_orient_matrix_UB_11 0.0318920000
_diffrn_orient_matrix_UB_12 -0.1233862000
_diffrn_orient_matrix_UB_13 0.1201521000
_diffrn_orient_matrix_UB_21 0.1427189000
_diffrn_orient_matrix_UB_22 0.0355994000
_diffrn_orient_matrix_UB_23 0.0055338000
_diffrn_orient_matrix_UB_31 -0.0924479000
_diffrn_orient_matrix_UB_32 0.1192171000
_diffrn_orient_matrix_UB_33 0.0712764000
_diffrn_radiation_monochromator mirror
_diffrn_radiation_probe x-ray
_diffrn_radiation_type CuK\a
_diffrn_radiation_wavelength 1.54184
_diffrn_reflns_av_R_equivalents 0.0630
_diffrn_reflns_av_unetI/netI 0.0365
_diffrn_reflns_Laue_measured_fraction_full 0.989
_diffrn_reflns_Laue_measured_fraction_max 0.983
_diffrn_reflns_limit_h_max 11
_diffrn_reflns_limit_h_min -11
_diffrn_reflns_limit_k_max 12
_diffrn_reflns_limit_k_min -10
_diffrn_reflns_limit_l_max 14
_diffrn_reflns_limit_l_min -14
_diffrn_reflns_number 14809
_diffrn_reflns_point_group_measured_fraction_full 0.989
_diffrn_reflns_point_group_measured_fraction_max 0.983
_diffrn_reflns_theta_full 67.684
_diffrn_reflns_theta_max 74.457
_diffrn_reflns_theta_min 4.967
_diffrn_source 'micro-focus sealed X-ray tube'
_diffrn_source_type 'SuperNova (Cu) X-ray Source'
_exptl_absorpt_coefficient_mu 0.705
_exptl_absorpt_correction_T_max 1.00000
_exptl_absorpt_correction_T_min 0.12591
_exptl_absorpt_correction_type multi-scan
_exptl_absorpt_process_details
;
CrysAlisPro 1.171.39.38a (Rigaku Oxford Diffraction, 2017)
Empirical absorption correction using spherical harmonics,
 implemented in SCALE3 ABSPACK scaling algorithm.
;
_exptl_crystal_colour 'metallic light brown'
_exptl_crystal_colour_lustre metallic
_exptl_crystal_colour_modifier light
_exptl_crystal_colour_primary brown
_exptl_crystal_density_diffrn 1.229
_exptl_crystal_description needle
_exptl_crystal_F_000 376
_exptl_crystal_size_max 0.002
_exptl_crystal_size_mid 0.001
_exptl_crystal_size_min 0.001
_refine_diff_density_max 0.381
_refine_diff_density_min -0.290
_refine_diff_density_rms 0.041
_refine_ls_extinction_method none
_refine_ls_goodness_of_fit_ref 1.096
_refine_ls_hydrogen_treatment constr
_refine_ls_matrix_type full
_refine_ls_number_parameters 236
_refine_ls_number_reflns 3838
_refine_ls_number_restraints 0
_refine_ls_restrained_S_all 1.096
_refine_ls_R_factor_all 0.0920
_refine_ls_R_factor_gt 0.0667
_refine_ls_shift/su_max 0.000
_refine_ls_shift/su_mean 0.000
_refine_ls_structure_factor_coef Fsqd
_refine_ls_weighting_details 'w=1/[\s^2^(Fo^2^)+(0.1232P)^2^+0.0584P] where P=(Fo^2^+2Fc^2^)/3'
_refine_ls_weighting_scheme calc
_refine_ls_wR_factor_gt 0.2030
_refine_ls_wR_factor_ref 0.2267
_reflns_Friedel_coverage 0.000
_reflns_number_gt 2470
_reflns_number_total 3838
_reflns_threshold_expression 'I > 2\s(I)'
_twin_special_details
;
Component 2 rotated by 3.6639\% 
 around [0.01 0.03 -1.00] (reciprocal) or [0.09 0.33 -0.94] (direct)
;
_cod_data_source_file d0ce01386b2.cif
_cod_data_source_block 4j
_cod_depositor_comments 'Adding full bibliography for 7241635--7241640.cif.'
_cod_original_cell_volume 957.66(5)
_cod_database_code 7241640
_shelx_shelxl_version_number 2016/4
_chemical_oxdiff_formula 'C42 H46 N10 '
_shelx_space_group_comment
;
The symmetry employed for this shelxl refinement is uniquely defined
by the following loop, which should always be used as a source of
symmetry information in preference to the above space-group names.
They are only intended as comments.
;
_diffrn_oxdiff_ac3_digest_frames
;
017af7a8de20b329e83ecfb84e1404bd5604766fd68
;
_olex2_refinement_description
;
1. Fixed Uiso
 At 1.2 times of:
  All C(H) groups, All C(H,H) groups, All N(H) groups
 At 1.5 times of:
  All C(H,H,H) groups
2.a Ternary CH refined with riding coordinates:
 C8(H8)
2.b Secondary CH2 refined with riding coordinates:
 C9(H9A,H9B), C17(H17A,H17B), C18(H18A,H18B)
2.c Aromatic/amide H refined with riding coordinates:
 N1(H1), N2(H2), C6(H6), C2(H2A), C5(H5), C3(H3), C4(H4), C11(H11), C15(H15),
 C12(H12), C13(H13), C14(H14)
2.d Idealised Me refined as rotating group:
 C20(H20A,H20B,H20C)
;
_olex2_submission_special_instructions 'No special instructions were received'
_oxdiff_exptl_absorpt_empirical_details
;
Empirical correction (ABSPACK) includes:
- Absorption correction using spherical harmonics
- Frame scaling
- Detector area scaling
;
_oxdiff_exptl_absorpt_empirical_full_max 7.568
_oxdiff_exptl_absorpt_empirical_full_min 0.334
_oxdiff_twin_integration_method simultaneous
_oxdiff_twin_items 2

loop_
_space_group_symop_operation_xyz
'x, y, z'
'-x, -y, -z'

loop_
_atom_site_label
_atom_site_type_symbol
_atom_site_fract_x
_atom_site_fract_y
_atom_site_fract_z
_atom_site_U_iso_or_equiv
_atom_site_adp_type
_atom_site_occupancy
_atom_site_site_symmetry_order
_atom_site_calc_flag
_atom_site_refinement_flags_posn
_atom_site_refinement_flags_adp
_atom_site_refinement_flags_occupancy
_atom_site_disorder_assembly
_atom_site_disorder_group
O1 O 0.37660(18) -0.11547(17) 0.52661(18) 0.0857(5) Uani 1 1 d . . . . .
N1 N 0.26986(18) 0.16665(19) 0.51294(17) 0.0637(5) Uani 1 1 d . . . . .
H1 H 0.345456 0.100790 0.550625 0.076 Uiso 1 1 calc R . . . .
O2 O 0.1655(2) 0.55651(18) 0.3740(2) 0.1014(7) Uani 1 1 d . . . . .
N2 N 0.3963(2) 0.3913(2) 0.3575(2) 0.0822(6) Uani 1 1 d . . . . .
H2 H 0.457175 0.301526 0.384585 0.099 Uiso 1 1 calc R . . . .
C7 C 0.2047(2) 0.1182(2) 0.44656(18) 0.0564(5) Uani 1 1 d . . . . .
C1 C 0.2693(2) -0.0473(2) 0.4605(2) 0.0636(5) Uani 1 1 d . . . . .
C6 C 0.0904(2) 0.2197(2) 0.3741(2) 0.0668(5) Uani 1 1 d . . . . .
H6 H 0.066511 0.320953 0.374782 0.080 Uiso 1 1 calc R . . . .
C16 C 0.2592(2) 0.4328(2) 0.4117(2) 0.0725(6) Uani 1 1 d . . . . .
C8 C 0.2241(2) 0.3200(2) 0.5268(2) 0.0691(6) Uani 1 1 d . . . . .
H8 H 0.115230 0.353353 0.546583 0.083 Uiso 1 1 calc R . . . .
C2 C 0.2144(3) -0.1285(3) 0.4059(2) 0.0743(6) Uani 1 1 d . . . . .
H2A H 0.263345 -0.232951 0.425456 0.089 Uiso 1 1 calc R . . . .
C5 C 0.0060(3) 0.1947(3) 0.3006(2) 0.0774(6) Uani 1 1 d . . . . .
H5 H -0.062942 0.281986 0.258382 0.093 Uiso 1 1 calc R . . . .
C10 C 0.2696(3) 0.2210(3) 0.7496(3) 0.0833(7) Uani 1 1 d . . . . .
C3 C 0.1027(3) -0.0820(3) 0.3296(2) 0.0829(7) Uani 1 1 d . . . . .
H3 H 0.088036 -0.159848 0.307085 0.099 Uiso 1 1 calc R . . . .
C4 C 0.0086(3) 0.0620(3) 0.2810(2) 0.0822(7) Uani 1 1 d . . . . .
H4 H -0.059896 0.069534 0.229712 0.099 Uiso 1 1 calc R . . . .
O4 O 0.7766(3) 0.4707(4) 0.0541(3) 0.1490(11) Uani 1 1 d . . . . .
C9 C 0.2986(3) 0.3244(3) 0.6312(3) 0.0842(7) Uani 1 1 d . . . . .
H9A H 0.406146 0.297224 0.610586 0.101 Uiso 1 1 calc R . . . .
H9B H 0.262787 0.427766 0.640318 0.101 Uiso 1 1 calc R . . . .
C17 C 0.4458(3) 0.4936(3) 0.2537(3) 0.0915(8) Uani 1 1 d . . . . .
H17A H 0.455377 0.576048 0.279262 0.110 Uiso 1 1 calc R . . . .
H17B H 0.371071 0.537266 0.194809 0.110 Uiso 1 1 calc R . . . .
C11 C 0.1275(4) 0.2467(4) 0.8113(3) 0.1023(9) Uani 1 1 d . . . . .
H11 H 0.048664 0.330958 0.777906 0.123 Uiso 1 1 calc R . . . .
O3 O 0.5581(5) 0.6372(4) 0.0321(4) 0.1791(15) Uani 1 1 d . . . . .
C18 C 0.5908(3) 0.4145(4) 0.1964(3) 0.1019(9) Uani 1 1 d . . . . .
H18A H 0.582212 0.331005 0.171726 0.122 Uiso 1 1 calc R . . . .
H18B H 0.666545 0.372851 0.254339 0.122 Uiso 1 1 calc R . . . .
C19 C 0.6372(4) 0.5234(5) 0.0876(4) 0.1114(10) Uani 1 1 d . . . . .
C15 C 0.3830(4) 0.0939(4) 0.8023(4) 0.1151(11) Uani 1 1 d . . . . .
H15 H 0.479551 0.073951 0.763807 0.138 Uiso 1 1 calc R . . . .
C12 C 0.1004(5) 0.1509(6) 0.9203(4) 0.1299(13) Uani 1 1 d . . . . .
H12 H 0.004957 0.171392 0.960700 0.156 Uiso 1 1 calc R . . . .
C13 C 0.2154(8) 0.0253(6) 0.9685(4) 0.1474(17) Uani 1 1 d . . . . .
H13 H 0.197696 -0.041037 1.041453 0.177 Uiso 1 1 calc R . . . .
C14 C 0.3566(7) -0.0035(5) 0.9099(5) 0.1466(17) Uani 1 1 d . . . . .
H14 H 0.434372 -0.089122 0.943133 0.176 Uiso 1 1 calc R . . . .
C20 C 0.8057(8) 0.5924(8) -0.0621(5) 0.211(3) Uani 1 1 d . . . . .
H20A H 0.850551 0.544570 -0.127522 0.316 Uiso 1 1 calc GR . . . .
H20B H 0.872267 0.637090 -0.045549 0.316 Uiso 1 1 calc GR . . . .
H20C H 0.712227 0.670197 -0.084383 0.316 Uiso 1 1 calc GR . . . .

loop_
_atom_site_aniso_label
_atom_site_aniso_U_11
_atom_site_aniso_U_22
_atom_site_aniso_U_33
_atom_site_aniso_U_23
_atom_site_aniso_U_13
_atom_site_aniso_U_12
O1 0.0767(10) 0.0597(9) 0.1084(13) -0.0115(9) -0.0348(9) -0.0024(7)
N1 0.0559(9) 0.0576(9) 0.0723(11) -0.0137(8) -0.0184(8) -0.0082(7)
O2 0.0756(10) 0.0564(10) 0.1500(18) -0.0057(10) -0.0261(11) -0.0036(8)
N2 0.0729(12) 0.0632(11) 0.0869(14) 0.0003(10) -0.0137(10) -0.0063(9)
C7 0.0515(9) 0.0581(11) 0.0541(10) -0.0102(8) -0.0041(8) -0.0147(8)
C1 0.0580(11) 0.0582(11) 0.0652(12) -0.0102(9) -0.0039(9) -0.0127(9)
C6 0.0614(11) 0.0611(12) 0.0703(13) -0.0089(10) -0.0146(10) -0.0128(9)
C16 0.0626(12) 0.0569(12) 0.0965(17) -0.0206(12) -0.0211(11) -0.0096(9)
C8 0.0607(11) 0.0614(12) 0.0833(15) -0.0237(11) -0.0122(10) -0.0102(9)
C2 0.0811(14) 0.0600(12) 0.0806(15) -0.0178(11) -0.0059(12) -0.0216(10)
C5 0.0720(13) 0.0825(15) 0.0713(14) -0.0058(12) -0.0214(11) -0.0213(11)
C10 0.0865(16) 0.0920(17) 0.0779(16) -0.0348(14) -0.0177(13) -0.0208(13)
C3 0.1004(18) 0.0842(17) 0.0766(15) -0.0239(13) -0.0095(14) -0.0407(14)
C4 0.0869(16) 0.1007(19) 0.0685(14) -0.0200(13) -0.0172(12) -0.0375(14)
O4 0.123(2) 0.191(3) 0.123(2) -0.013(2) -0.0008(16) -0.065(2)
C9 0.0842(15) 0.0876(16) 0.0908(18) -0.0343(15) -0.0158(13) -0.0262(13)
C17 0.0923(18) 0.0699(15) 0.100(2) 0.0010(14) -0.0205(15) -0.0238(13)
C11 0.098(2) 0.122(2) 0.091(2) -0.0391(19) -0.0127(16) -0.0293(18)
O3 0.200(3) 0.146(3) 0.149(3) 0.054(2) -0.038(2) -0.068(2)
C18 0.0812(17) 0.110(2) 0.0886(19) 0.0099(16) -0.0154(15) -0.0242(15)
C19 0.107(2) 0.138(3) 0.096(2) -0.016(2) -0.0162(19) -0.055(2)
C15 0.107(2) 0.111(2) 0.107(3) -0.026(2) -0.0249(19) -0.0055(19)
C12 0.145(3) 0.170(4) 0.088(2) -0.037(3) 0.001(2) -0.069(3)
C13 0.216(6) 0.155(4) 0.085(2) -0.010(3) -0.028(3) -0.084(4)
C14 0.183(5) 0.121(3) 0.113(3) -0.013(3) -0.055(3) -0.016(3)
C20 0.296(7) 0.294(8) 0.116(4) -0.035(4) 0.048(4) -0.225(7)

loop_
_atom_type_symbol
_atom_type_description
_atom_type_scat_dispersion_real
_atom_type_scat_dispersion_imag
_atom_type_scat_source
C C 0.0181 0.0091 'International Tables Vol C Tables 4.2.6.8 and 6.1.1.4'
H H 0.0000 0.0000 'International Tables Vol C Tables 4.2.6.8 and 6.1.1.4'
N N 0.0311 0.0180 'International Tables Vol C Tables 4.2.6.8 and 6.1.1.4'
O O 0.0492 0.0322 'International Tables Vol C Tables 4.2.6.8 and 6.1.1.4'

loop_
_geom_angle_atom_site_label_1
_geom_angle_atom_site_label_2
_geom_angle_atom_site_label_3
_geom_angle
_geom_angle_site_symmetry_1
_geom_angle_site_symmetry_3
_geom_angle_publ_flag
C7 N1 H1 117.2 . . ?
C7 N1 C8 125.66(17) . . ?
C8 N1 H1 117.2 . . ?
C16 N2 H2 119.3 . . ?
C16 N2 C17 121.4(2) . . ?
C17 N2 H2 119.3 . . ?
N1 C7 C1 112.15(17) . . ?
N1 C7 C6 121.01(19) . . ?
C6 C7 C1 126.84(19) . . ?
O1 C1 C7 115.9(2) . . ?
O1 C1 C2 120.7(2) . . ?
C2 C1 C7 123.4(2) . . ?
C7 C6 H6 114.7 . . ?
C5 C6 C7 130.7(2) . . ?
C5 C6 H6 114.7 . . ?
O2 C16 N2 122.2(3) . . ?
O2 C16 C8 121.1(2) . . ?
N2 C16 C8 116.64(19) . . ?
N1 C8 C16 113.12(18) . . ?
N1 C8 H8 108.0 . . ?
N1 C8 C9 110.66(19) . . ?
C16 C8 H8 108.0 . . ?
C9 C8 C16 109.0(2) . . ?
C9 C8 H8 108.0 . . ?
C1 C2 H2A 113.9 . . ?
C3 C2 C1 132.1(2) . . ?
C3 C2 H2A 113.9 . . ?
C6 C5 H5 114.9 . . ?
C4 C5 C6 130.2(2) . . ?
C4 C5 H5 114.9 . . ?
C11 C10 C9 121.8(3) . . ?
C15 C10 C9 121.2(3) . . ?
C15 C10 C11 117.1(3) . . ?
C2 C3 H3 114.9 . . ?
C2 C3 C4 130.1(2) . . ?
C4 C3 H3 114.9 . . ?
C5 C4 C3 126.5(2) . . ?
C5 C4 H4 116.8 . . ?
C3 C4 H4 116.8 . . ?
C19 O4 C20 105.4(4) . . ?
C8 C9 H9A 108.7 . . ?
C8 C9 H9B 108.7 . . ?
C10 C9 C8 114.0(2) . . ?
C10 C9 H9A 108.7 . . ?
C10 C9 H9B 108.7 . . ?
H9A C9 H9B 107.6 . . ?
N2 C17 H17A 109.3 . . ?
N2 C17 H17B 109.3 . . ?
N2 C17 C18 111.4(2) . . ?
H17A C17 H17B 108.0 . . ?
C18 C17 H17A 109.3 . . ?
C18 C17 H17B 109.3 . . ?
C10 C11 H11 119.1 . . ?
C12 C11 C10 121.8(4) . . ?
C12 C11 H11 119.1 . . ?
C17 C18 H18A 109.7 . . ?
C17 C18 H18B 109.7 . . ?
C17 C18 C19 110.0(3) . . ?
H18A C18 H18B 108.2 . . ?
C19 C18 H18A 109.7 . . ?
C19 C18 H18B 109.7 . . ?
O4 C19 C18 111.4(4) . . ?
O3 C19 O4 121.9(4) . . ?
O3 C19 C18 126.4(4) . . ?
C10 C15 H15 119.2 . . ?
C14 C15 C10 121.5(4) . . ?
C14 C15 H15 119.2 . . ?
C11 C12 H12 120.4 . . ?
C13 C12 C11 119.2(4) . . ?
C13 C12 H12 120.4 . . ?
C12 C13 H13 119.8 . . ?
C12 C13 C14 120.4(5) . . ?
C14 C13 H13 119.8 . . ?
C15 C14 H14 120.0 . . ?
C13 C14 C15 120.0(4) . . ?
C13 C14 H14 120.0 . . ?
O4 C20 H20A 109.5 . . ?
O4 C20 H20B 109.5 . . ?
O4 C20 H20C 109.5 . . ?
H20A C20 H20B 109.5 . . ?
H20A C20 H20C 109.5 . . ?
H20B C20 H20C 109.5 . . ?

loop_
_geom_bond_atom_site_label_1
_geom_bond_atom_site_label_2
_geom_bond_distance
_geom_bond_site_symmetry_2
_geom_bond_publ_flag
O1 C1 1.254(3) . ?
N1 H1 0.8600 . ?
N1 C7 1.339(3) . ?
N1 C8 1.445(3) . ?
O2 C16 1.225(3) . ?
N2 H2 0.8600 . ?
N2 C16 1.324(3) . ?
N2 C17 1.446(4) . ?
C7 C1 1.473(3) . ?
C7 C6 1.393(3) . ?
C1 C2 1.417(3) . ?
C6 H6 0.9300 . ?
C6 C5 1.393(3) . ?
C16 C8 1.528(4) . ?
C8 H8 0.9800 . ?
C8 C9 1.526(4) . ?
C2 H2A 0.9300 . ?
C2 C3 1.372(4) . ?
C5 H5 0.9300 . ?
C5 C4 1.366(4) . ?
C10 C9 1.490(4) . ?
C10 C11 1.392(4) . ?
C10 C15 1.381(4) . ?
C3 H3 0.9300 . ?
C3 C4 1.379(4) . ?
C4 H4 0.9300 . ?
O4 C19 1.279(4) . ?
O4 C20 1.566(6) . ?
C9 H9A 0.9700 . ?
C9 H9B 0.9700 . ?
C17 H17A 0.9700 . ?
C17 H17B 0.9700 . ?
C17 C18 1.471(4) . ?
C11 H11 0.9300 . ?
C11 C12 1.375(5) . ?
O3 C19 1.168(5) . ?
C18 H18A 0.9700 . ?
C18 H18B 0.9700 . ?
C18 C19 1.503(5) . ?
C15 H15 0.9300 . ?
C15 C14 1.371(7) . ?
C12 H12 0.9300 . ?
C12 C13 1.367(6) . ?
C13 H13 0.9300 . ?
C13 C14 1.370(7) . ?
C14 H14 0.9300 . ?
C20 H20A 0.9600 . ?
C20 H20B 0.9600 . ?
C20 H20C 0.9600 . ?

loop_
_twin_individual_id
_twin_individual_mass_fraction_refined
_oxdiff_twin_reflns_isolated
_oxdiff_twin_reflns_overlapped
_twin_individual_twin_lattice_type
_twin_individual_twin_matrix_11
_twin_individual_twin_matrix_12
_twin_individual_twin_matrix_13
_twin_individual_twin_matrix_21
_twin_individual_twin_matrix_22
_twin_individual_twin_matrix_23
_twin_individual_twin_matrix_31
_twin_individual_twin_matrix_32
_twin_individual_twin_matrix_33
1 0.7190 14537 550 ref 1.0000 0.0000 0.0000 0.0000 1.0000 0.0000 0.0000 0.0000 1.0000
2 0.2810 0 550 nmt 0.9728 0.0661 0.0026 -0.0696 1.0235 0.0017 -0.0273 0.0143 1.0011
